data_7705320
loop_
_publ_author_name
'Leszczy\'nska, Kinga I'
'Deglmann, Peter'
'Pr\"asang, Carsten'
'Huch, Volker'
'Zimmer, Michael'
'Schweinfurth, David'
'Scheschkewitz, David'

_publ_section_title
;
 Pentamethylcyclopentadienyl-substituted hypersilylsilylene: reversible
 and irreversible activation of C[double bond, length as m-dash]C double
 bonds and dihydrogen.
;
_journal_issue 38
_journal_name_full 'Dalton transactions (Cambridge, England : 2003)'
_journal_page_first 13218
_journal_page_last 13225
_journal_paper_doi 10.1039/d0dt02943b
_journal_volume 49
_journal_year 2020
_chemical_formula_moiety 'C26 H54 N2 Si5'
_chemical_formula_sum 'C26 H54 N2 Si5'
_chemical_formula_weight 535.16
_chemical_properties_physical Air-sensitive,Moisture-sensitive
_space_group_crystal_system monoclinic
_space_group_IT_number 15
_space_group_name_Hall '-C 2yc'
_space_group_name_H-M_alt 'C 1 2/c 1'
_atom_sites_solution_hydrogens difmap
_audit_creation_method SHELXL-2018/3
_audit_update_record
;
2020-05-07 deposited with the CCDC.	2020-08-28 downloaded from the CCDC.
;
_cell_angle_alpha 90
_cell_angle_beta 99.403(19)
_cell_angle_gamma 90
_cell_formula_units_Z 8
_cell_length_a 40.367(13)
_cell_length_b 9.976(3)
_cell_length_c 16.657(5)
_cell_measurement_reflns_used 8772
_cell_measurement_temperature 142(2)
_cell_measurement_theta_max 32.48
_cell_measurement_theta_min 2.40
_cell_volume 6618(4)
_computing_cell_refinement 'Bruker SAINT'
_computing_data_collection 'Bruker APEX2'
_computing_data_reduction 'Bruker SAINT'
_computing_molecular_graphics 'Bruker SHELXTL'
_computing_publication_material 'Bruker SHELXTL'
_computing_structure_refinement 'SHELXL-2018/3 (Sheldrick, 2018)'
_computing_structure_solution 'SHELXS-97 (Sheldrick 2008)'
_diffrn_ambient_temperature 142(2)
_diffrn_measured_fraction_theta_full 1.000
_diffrn_measured_fraction_theta_max 0.984
_diffrn_measurement_device_type 'Bruker APEX-II CCD'
_diffrn_measurement_method '\f and \w scans'
_diffrn_radiation_type MoK\a
_diffrn_radiation_wavelength 0.71073
_diffrn_reflns_av_R_equivalents 0.0481
_diffrn_reflns_av_unetI/netI 0.0302
_diffrn_reflns_Laue_measured_fraction_full 1.000
_diffrn_reflns_Laue_measured_fraction_max 0.984
_diffrn_reflns_limit_h_max 59
_diffrn_reflns_limit_h_min -62
_diffrn_reflns_limit_k_max 15
_diffrn_reflns_limit_k_min -15
_diffrn_reflns_limit_l_max 25
_diffrn_reflns_limit_l_min -25
_diffrn_reflns_number 91027
_diffrn_reflns_point_group_measured_fraction_full 1.000
_diffrn_reflns_point_group_measured_fraction_max 0.984
_diffrn_reflns_theta_full 25.242
_diffrn_reflns_theta_max 33.367
_diffrn_reflns_theta_min 2.045
_exptl_absorpt_coefficient_mu 0.232
_exptl_absorpt_correction_T_max 0.7465
_exptl_absorpt_correction_T_min 0.6931
_exptl_absorpt_correction_type multi-scan
_exptl_absorpt_process_details
; 
 SADABS 2016/2: Krause, L., Herbst-Irmer, R., Sheldrick G.M. & Stalke D., 
 J. Appl. Cryst. 48 (2015) 3-10 
;
_exptl_crystal_colour orange
_exptl_crystal_density_diffrn 1.074
_exptl_crystal_description coboid
_exptl_crystal_F_000 2352
_exptl_crystal_recrystallization_method 'Re-crystallisation from solvent'
_exptl_crystal_size_max 0.463
_exptl_crystal_size_mid 0.294
_exptl_crystal_size_min 0.104
_refine_diff_density_max 0.415
_refine_diff_density_min -0.245
_refine_diff_density_rms 0.047
_refine_ls_extinction_method none
_refine_ls_goodness_of_fit_ref 1.018
_refine_ls_hydrogen_treatment refall
_refine_ls_matrix_type full
_refine_ls_number_parameters 514
_refine_ls_number_reflns 12649
_refine_ls_number_restraints 0
_refine_ls_restrained_S_all 1.018
_refine_ls_R_factor_all 0.0505
_refine_ls_R_factor_gt 0.0329
_refine_ls_shift/su_max 0.002
_refine_ls_shift/su_mean 0.000
_refine_ls_structure_factor_coef Fsqd
_refine_ls_weighting_details 'w=1/[\s^2^(Fo^2^)+(0.0450P)^2^+2.0260P] where P=(Fo^2^+2Fc^2^)/3'
_refine_ls_weighting_scheme calc
_refine_ls_wR_factor_gt 0.0829
_refine_ls_wR_factor_ref 0.0920
_reflns_Friedel_coverage 0.000
_reflns_number_gt 9781
_reflns_number_total 12649
_reflns_threshold_expression 'I > 2\s(I)'
_cod_data_source_file d0dt02943b2.cif
_cod_data_source_block sh3854
_cod_depositor_comments 'Adding full bibliography for 7705318--7705321.cif.'
_cod_original_sg_symbol_H-M 'C 2/c'
_cod_database_code 7705320
_shelx_shelxl_version_number 2018/3
_shelx_space_group_comment
; 
The symmetry employed for this shelxl refinement is uniquely defined 
by the following loop, which should always be used as a source of 
symmetry information in preference to the above space-group names. 
They are only intended as comments. 
;
_shelx_estimated_absorpt_t_min 0.900
_shelx_estimated_absorpt_t_max 0.976

loop_
_space_group_symop_operation_xyz
'x, y, z'
'-x, y, -z+1/2'
'x+1/2, y+1/2, z'
'-x+1/2, y+1/2, -z+1/2'
'-x, -y, -z'
'x, -y, z-1/2'
'-x+1/2, -y+1/2, -z'
'x+1/2, -y+1/2, z-1/2'

loop_
_atom_site_label
_atom_site_type_symbol
_atom_site_fract_x
_atom_site_fract_y
_atom_site_fract_z
_atom_site_U_iso_or_equiv
_atom_site_adp_type
_atom_site_occupancy
_atom_site_site_symmetry_order
_atom_site_calc_flag
_atom_site_refinement_flags_posn
_atom_site_refinement_flags_adp
_atom_site_refinement_flags_occupancy
_atom_site_disorder_assembly
_atom_site_disorder_group
Si1 Si 0.15273(2) 0.78998(2) 0.17427(2) 0.01822(5) Uani 1 1 d . . . . .
Si2 Si 0.09385(2) 0.73673(3) 0.13649(2) 0.01898(5) Uani 1 1 d . . . . .
Si3 Si 0.06686(2) 0.92016(3) 0.18914(2) 0.02669(6) Uani 1 1 d . . . . .
Si4 Si 0.05858(2) 0.54793(3) 0.14380(2) 0.02845(7) Uani 1 1 d . . . . .
Si5 Si 0.08666(2) 0.78695(3) -0.00382(2) 0.02634(6) Uani 1 1 d . . . . .
N1 N 0.14923(2) 0.77558(8) 0.35637(5) 0.02117(14) Uani 1 1 d . . . . .
N2 N 0.17772(2) 0.94155(8) 0.32239(5) 0.02220(15) Uani 1 1 d . . . . .
C1 C 0.18541(2) 0.63180(9) 0.18602(5) 0.02030(16) Uani 1 1 d . . . . .
C2 C 0.21727(2) 0.69936(10) 0.22359(6) 0.02283(17) Uani 1 1 d . . . . .
C3 C 0.22568(2) 0.65782(10) 0.30189(6) 0.02424(18) Uani 1 1 d . . . . .
C4 C 0.20221(2) 0.55384(10) 0.31796(6) 0.02327(17) Uani 1 1 d . . . . .
C5 C 0.17937(2) 0.53320(9) 0.24897(6) 0.02177(17) Uani 1 1 d . . . . .
C6 C 0.18525(3) 0.57344(12) 0.10113(6) 0.0309(2) Uani 1 1 d . . . . .
C7 C 0.23592(3) 0.79342(12) 0.17749(8) 0.0332(2) Uani 1 1 d . . . . .
C8 C 0.25418(3) 0.70709(15) 0.36446(8) 0.0400(3) Uani 1 1 d . . . . .
C9 C 0.20413(3) 0.48624(14) 0.39906(7) 0.0342(2) Uani 1 1 d . . . . .
C10 C 0.15350(3) 0.42503(11) 0.23247(8) 0.0320(2) Uani 1 1 d . . . . .
C11 C 0.15867(2) 0.83529(9) 0.29068(5) 0.01931(15) Uani 1 1 d . . . . .
C12 C 0.16287(3) 0.84088(10) 0.42802(6) 0.02566(18) Uani 1 1 d . . . . .
C13 C 0.18063(3) 0.94617(10) 0.40652(6) 0.02650(19) Uani 1 1 d . . . . .
C14 C 0.12710(3) 0.66004(11) 0.35413(7) 0.02703(19) Uani 1 1 d . . . . .
C15 C 0.15796(4) 0.79165(13) 0.50976(7) 0.0374(3) Uani 1 1 d . . . . .
C16 C 0.20003(4) 1.05280(14) 0.45703(8) 0.0424(3) Uani 1 1 d . . . . .
C17 C 0.19372(3) 1.03905(12) 0.27608(7) 0.0337(2) Uani 1 1 d . . . . .
C18 C 0.09535(4) 1.06895(13) 0.21475(11) 0.0452(3) Uani 1 1 d . . . . .
C19 C 0.05105(4) 0.87139(16) 0.28472(8) 0.0415(3) Uani 1 1 d . . . . .
C20 C 0.02923(3) 0.98239(16) 0.11667(9) 0.0422(3) Uani 1 1 d . . . . .
C21 C 0.06798(4) 0.41245(14) 0.07210(10) 0.0460(3) Uani 1 1 d . . . . .
C22 C 0.01346(3) 0.59816(15) 0.11196(10) 0.0428(3) Uani 1 1 d . . . . .
C23 C 0.06036(4) 0.46899(15) 0.24703(9) 0.0430(3) Uani 1 1 d . . . . .
C24 C 0.09685(4) 0.96828(16) -0.01722(9) 0.0479(3) Uani 1 1 d . . . . .
C25 C 0.11666(4) 0.6894(2) -0.05568(8) 0.0530(4) Uani 1 1 d . . . . .
C26 C 0.04369(3) 0.75411(15) -0.06339(8) 0.0400(3) Uani 1 1 d . . . . .
H1 H 0.1897(4) 0.6425(15) 0.0616(9) 0.044(4) Uiso 1 1 d . . . . .
H2 H 0.1638(4) 0.5299(15) 0.0785(9) 0.042(4) Uiso 1 1 d . . . . .
H3 H 0.2025(4) 0.5025(15) 0.1028(9) 0.041(4) Uiso 1 1 d . . . . .
H4 H 0.2216(4) 0.8624(15) 0.1511(9) 0.046(4) Uiso 1 1 d . . . . .
H5 H 0.2448(4) 0.7429(16) 0.1342(11) 0.054(5) Uiso 1 1 d . . . . .
H6 H 0.2545(4) 0.8355(16) 0.2092(9) 0.051(4) Uiso 1 1 d . . . . .
H7 H 0.2676(5) 0.7717(18) 0.3421(11) 0.064(5) Uiso 1 1 d . . . . .
H8 H 0.2680(5) 0.6314(19) 0.3891(11) 0.068(5) Uiso 1 1 d . . . . .
H9 H 0.2458(4) 0.7450(18) 0.4086(11) 0.062(5) Uiso 1 1 d . . . . .
H10 H 0.2016(4) 0.5474(17) 0.4409(11) 0.056(5) Uiso 1 1 d . . . . .
H11 H 0.1876(4) 0.4194(16) 0.4002(10) 0.051(4) Uiso 1 1 d . . . . .
H12 H 0.2252(4) 0.4416(14) 0.4175(9) 0.041(4) Uiso 1 1 d . . . . .
H13 H 0.1324(4) 0.4590(15) 0.2045(9) 0.044(4) Uiso 1 1 d . . . . .
H14 H 0.1602(4) 0.3544(16) 0.1963(9) 0.048(4) Uiso 1 1 d . . . . .
H15 H 0.1489(4) 0.3800(16) 0.2809(10) 0.052(4) Uiso 1 1 d . . . . .
H16 H 0.1081(4) 0.6810(15) 0.3796(9) 0.043(4) Uiso 1 1 d . . . . .
H17 H 0.1385(4) 0.5856(15) 0.3821(9) 0.043(4) Uiso 1 1 d . . . . .
H18 H 0.1186(4) 0.6387(15) 0.2996(9) 0.041(4) Uiso 1 1 d . . . . .
H19 H 0.1348(4) 0.7777(15) 0.5100(9) 0.044(4) Uiso 1 1 d . . . . .
H20 H 0.1651(4) 0.8592(16) 0.5496(10) 0.049(4) Uiso 1 1 d . . . . .
H21 H 0.1704(4) 0.7105(17) 0.5239(10) 0.055(5) Uiso 1 1 d . . . . .
H22 H 0.2233(5) 1.0463(18) 0.4573(11) 0.067(5) Uiso 1 1 d . . . . .
H23 H 0.1955(4) 1.0472(18) 0.5121(12) 0.064(5) Uiso 1 1 d . . . . .
H24 H 0.1932(4) 1.1396(19) 0.4350(11) 0.062(5) Uiso 1 1 d . . . . .
H25 H 0.2181(4) 1.0306(15) 0.2905(9) 0.046(4) Uiso 1 1 d . . . . .
H26 H 0.1868(4) 1.1291(16) 0.2904(9) 0.050(4) Uiso 1 1 d . . . . .
H27 H 0.1860(4) 1.0213(15) 0.2173(9) 0.045(4) Uiso 1 1 d . . . . .
H28 H 0.0817(5) 1.145(2) 0.2271(12) 0.079(6) Uiso 1 1 d . . . . .
H29 H 0.1059(5) 1.0933(19) 0.1743(12) 0.068(6) Uiso 1 1 d . . . . .
H30 H 0.1121(5) 1.0507(17) 0.2602(11) 0.062(5) Uiso 1 1 d . . . . .
H31 H 0.0393(4) 0.9461(18) 0.3039(10) 0.060(5) Uiso 1 1 d . . . . .
H32 H 0.0682(5) 0.8457(19) 0.3277(11) 0.066(5) Uiso 1 1 d . . . . .
H33 H 0.0364(5) 0.798(2) 0.2752(12) 0.072(6) Uiso 1 1 d . . . . .
H34 H 0.0193(4) 1.0502(19) 0.1431(11) 0.065(5) Uiso 1 1 d . . . . .
H35 H 0.0356(5) 1.0204(18) 0.0723(11) 0.063(5) Uiso 1 1 d . . . . .
H36 H 0.0126(5) 0.9169(18) 0.1024(11) 0.064(5) Uiso 1 1 d . . . . .
H37 H 0.0903(5) 0.3771(18) 0.0865(11) 0.066(5) Uiso 1 1 d . . . . .
H38 H 0.0643(5) 0.445(2) 0.0182(13) 0.077(6) Uiso 1 1 d . . . . .
H39 H 0.0533(5) 0.3409(19) 0.0723(11) 0.064(5) Uiso 1 1 d . . . . .
H40 H 0.0082(5) 0.640(2) 0.0595(13) 0.079(6) Uiso 1 1 d . . . . .
H41 H 0.0068(4) 0.6594(18) 0.1470(11) 0.058(5) Uiso 1 1 d . . . . .
H42 H 0.0014(5) 0.521(2) 0.1161(13) 0.084(6) Uiso 1 1 d . . . . .
H43 H 0.0814(5) 0.4305(17) 0.2682(11) 0.063(5) Uiso 1 1 d . . . . .
H44 H 0.0544(4) 0.5345(18) 0.2858(11) 0.060(5) Uiso 1 1 d . . . . .
H45 H 0.0442(5) 0.402(2) 0.2416(11) 0.073(6) Uiso 1 1 d . . . . .
H46 H 0.1159(6) 0.995(2) 0.0193(15) 0.099(7) Uiso 1 1 d . . . . .
H47 H 0.0784(5) 1.024(2) -0.0072(12) 0.079(6) Uiso 1 1 d . . . . .
H48 H 0.1000(5) 0.987(2) -0.0694(13) 0.082(6) Uiso 1 1 d . . . . .
H49 H 0.1401(5) 0.7074(17) -0.0298(11) 0.063(5) Uiso 1 1 d . . . . .
H50 H 0.1135(5) 0.7123(19) -0.1122(13) 0.073(6) Uiso 1 1 d . . . . .
H51 H 0.1116(4) 0.5972(19) -0.0492(11) 0.060(5) Uiso 1 1 d . . . . .
H52 H 0.0434(4) 0.7824(18) -0.1199(12) 0.066(5) Uiso 1 1 d . . . . .
H53 H 0.0395(4) 0.6600(17) -0.0633(9) 0.047(4) Uiso 1 1 d . . . . .
H54 H 0.0269(4) 0.8005(17) -0.0438(11) 0.059(5) Uiso 1 1 d . . . . .

loop_
_atom_site_aniso_label
_atom_site_aniso_U_11
_atom_site_aniso_U_22
_atom_site_aniso_U_33
_atom_site_aniso_U_23
_atom_site_aniso_U_13
_atom_site_aniso_U_12
Si1 0.01720(11) 0.02041(11) 0.01657(10) 0.00078(8) 0.00129(8) -0.00030(8)
Si2 0.01647(10) 0.02058(11) 0.01927(11) -0.00127(9) 0.00109(8) -0.00031(8)
Si3 0.02209(12) 0.02725(13) 0.03030(14) -0.00439(11) 0.00304(10) 0.00472(10)
Si4 0.02322(13) 0.02535(13) 0.03532(15) -0.00015(11) 0.00042(11) -0.00566(10)
Si5 0.02335(13) 0.03500(15) 0.01928(12) -0.00085(10) -0.00065(9) 0.00223(10)
N1 0.0220(3) 0.0220(3) 0.0198(3) 0.0009(3) 0.0041(3) 0.0023(3)
N2 0.0220(4) 0.0231(4) 0.0206(3) -0.0019(3) 0.0006(3) -0.0012(3)
C1 0.0198(4) 0.0239(4) 0.0173(4) 0.0011(3) 0.0031(3) 0.0025(3)
C2 0.0171(4) 0.0268(4) 0.0250(4) 0.0024(3) 0.0045(3) 0.0019(3)
C3 0.0191(4) 0.0300(5) 0.0225(4) -0.0008(3) 0.0000(3) 0.0043(3)
C4 0.0234(4) 0.0270(4) 0.0199(4) 0.0040(3) 0.0053(3) 0.0073(3)
C5 0.0223(4) 0.0208(4) 0.0230(4) 0.0022(3) 0.0059(3) 0.0032(3)
C6 0.0374(6) 0.0343(5) 0.0208(4) -0.0030(4) 0.0046(4) 0.0084(4)
C7 0.0237(5) 0.0368(6) 0.0407(6) 0.0097(5) 0.0096(4) -0.0006(4)
C8 0.0287(5) 0.0514(7) 0.0352(6) -0.0032(5) -0.0087(5) 0.0002(5)
C9 0.0366(6) 0.0441(6) 0.0234(5) 0.0112(4) 0.0092(4) 0.0145(5)
C10 0.0324(5) 0.0241(5) 0.0399(6) 0.0014(4) 0.0067(5) -0.0027(4)
C11 0.0177(4) 0.0205(4) 0.0194(4) -0.0001(3) 0.0021(3) 0.0009(3)
C12 0.0294(5) 0.0290(5) 0.0181(4) -0.0008(3) 0.0028(3) 0.0079(4)
C13 0.0289(5) 0.0284(5) 0.0202(4) -0.0043(3) -0.0018(3) 0.0040(4)
C14 0.0266(5) 0.0267(5) 0.0292(5) 0.0040(4) 0.0089(4) -0.0020(4)
C15 0.0511(7) 0.0403(6) 0.0213(5) 0.0042(4) 0.0075(5) 0.0122(5)
C16 0.0529(8) 0.0393(6) 0.0306(6) -0.0112(5) -0.0063(5) -0.0060(6)
C17 0.0378(6) 0.0314(5) 0.0318(5) -0.0026(4) 0.0056(4) -0.0142(4)
C18 0.0399(7) 0.0276(5) 0.0664(9) -0.0116(6) 0.0039(7) 0.0020(5)
C19 0.0397(6) 0.0530(8) 0.0339(6) -0.0080(5) 0.0122(5) 0.0088(6)
C20 0.0322(6) 0.0489(7) 0.0441(7) 0.0010(6) 0.0016(5) 0.0163(5)
C21 0.0491(8) 0.0313(6) 0.0537(8) -0.0116(6) -0.0035(6) -0.0023(6)
C22 0.0237(5) 0.0462(7) 0.0559(8) 0.0007(6) -0.0010(5) -0.0084(5)
C23 0.0372(6) 0.0424(7) 0.0489(7) 0.0129(6) 0.0062(6) -0.0112(5)
C24 0.0536(8) 0.0511(8) 0.0372(7) 0.0150(6) 0.0017(6) -0.0145(7)
C25 0.0470(8) 0.0872(12) 0.0247(6) -0.0072(6) 0.0051(5) 0.0243(8)
C26 0.0330(6) 0.0493(7) 0.0327(6) -0.0023(5) -0.0096(5) 0.0020(5)

loop_
_atom_type_symbol
_atom_type_description
_atom_type_scat_dispersion_real
_atom_type_scat_dispersion_imag
_atom_type_scat_source
C C 0.0033 0.0016 'International Tables Vol C Tables 4.2.6.8 and 6.1.1.4'
H H 0.0000 0.0000 'International Tables Vol C Tables 4.2.6.8 and 6.1.1.4'
N N 0.0061 0.0033 'International Tables Vol C Tables 4.2.6.8 and 6.1.1.4'
Si Si 0.0817 0.0704 'International Tables Vol C Tables 4.2.6.8 and 6.1.1.4'

loop_
_geom_angle_atom_site_label_1
_geom_angle_atom_site_label_2
_geom_angle_atom_site_label_3
_geom_angle
_geom_angle_site_symmetry_1
_geom_angle_site_symmetry_3
_geom_angle_publ_flag
C11 Si1 C1 96.32(4) . . ?
C11 Si1 Si2 105.27(3) . . ?
C1 Si1 Si2 116.53(3) . . ?
Si5 Si2 Si3 102.29(2) . . ?
Si5 Si2 Si4 103.953(19) . . ?
Si3 Si2 Si4 106.11(3) . . ?
Si5 Si2 Si1 99.65(2) . . ?
Si3 Si2 Si1 103.06(2) . . ?
Si4 Si2 Si1 137.144(16) . . ?
C19 Si3 C18 107.00(8) . . ?
C19 Si3 C20 106.19(7) . . ?
C18 Si3 C20 106.49(7) . . ?
C19 Si3 Si2 110.79(5) . . ?
C18 Si3 Si2 113.06(5) . . ?
C20 Si3 Si2 112.87(5) . . ?
C22 Si4 C23 105.06(7) . . ?
C22 Si4 C21 107.38(7) . . ?
C23 Si4 C21 107.31(8) . . ?
C22 Si4 Si2 109.59(5) . . ?
C23 Si4 Si2 116.41(5) . . ?
C21 Si4 Si2 110.61(6) . . ?
C25 Si5 C24 105.99(9) . . ?
C25 Si5 C26 106.05(7) . . ?
C24 Si5 C26 107.84(7) . . ?
C25 Si5 Si2 111.25(5) . . ?
C24 Si5 Si2 109.17(5) . . ?
C26 Si5 Si2 116.03(5) . . ?
C11 N1 C12 111.27(8) . . ?
C11 N1 C14 125.48(8) . . ?
C12 N1 C14 123.24(8) . . ?
C11 N2 C13 111.47(8) . . ?
C11 N2 C17 125.78(8) . . ?
C13 N2 C17 122.74(8) . . ?
C5 C1 C2 103.41(8) . . ?
C5 C1 C6 115.10(9) . . ?
C2 C1 C6 115.59(8) . . ?
C5 C1 Si1 113.61(6) . . ?
C2 C1 Si1 100.91(6) . . ?
C6 C1 Si1 107.47(6) . . ?
C3 C2 C7 128.19(9) . . ?
C3 C2 C1 109.10(8) . . ?
C7 C2 C1 122.68(9) . . ?
C2 C3 C4 108.99(8) . . ?
C2 C3 C8 127.52(10) . . ?
C4 C3 C8 123.49(10) . . ?
C5 C4 C3 108.78(8) . . ?
C5 C4 C9 128.19(10) . . ?
C3 C4 C9 123.03(9) . . ?
C4 C5 C1 109.13(8) . . ?
C4 C5 C10 128.19(9) . . ?
C1 C5 C10 122.53(9) . . ?
C1 C6 H1 112.1(9) . . ?
C1 C6 H2 113.0(9) . . ?
H1 C6 H2 107.3(12) . . ?
C1 C6 H3 110.4(8) . . ?
H1 C6 H3 108.2(12) . . ?
H2 C6 H3 105.6(12) . . ?
C2 C7 H4 111.6(9) . . ?
C2 C7 H5 109.1(10) . . ?
H4 C7 H5 107.1(13) . . ?
C2 C7 H6 114.4(10) . . ?
H4 C7 H6 107.7(13) . . ?
H5 C7 H6 106.5(13) . . ?
C3 C8 H7 111.6(11) . . ?
C3 C8 H8 110.8(11) . . ?
H7 C8 H8 111.1(14) . . ?
C3 C8 H9 110.0(11) . . ?
H7 C8 H9 109.4(15) . . ?
H8 C8 H9 103.6(14) . . ?
C4 C9 H10 112.2(10) . . ?
C4 C9 H11 113.7(10) . . ?
H10 C9 H11 106.3(14) . . ?
C4 C9 H12 114.1(9) . . ?
H10 C9 H12 105.0(13) . . ?
H11 C9 H12 104.9(13) . . ?
C5 C10 H13 111.8(9) . . ?
C5 C10 H14 111.8(9) . . ?
H13 C10 H14 105.3(12) . . ?
C5 C10 H15 113.9(9) . . ?
H13 C10 H15 107.0(13) . . ?
H14 C10 H15 106.5(13) . . ?
N1 C11 N2 104.15(8) . . ?
N1 C11 Si1 133.66(7) . . ?
N2 C11 Si1 122.02(7) . . ?
C13 C12 N1 106.80(8) . . ?
C13 C12 C15 130.77(10) . . ?
N1 C12 C15 122.40(10) . . ?
C12 C13 N2 106.29(8) . . ?
C12 C13 C16 130.89(10) . . ?
N2 C13 C16 122.81(10) . . ?
N1 C14 H16 110.4(9) . . ?
N1 C14 H17 111.1(9) . . ?
H16 C14 H17 108.1(13) . . ?
N1 C14 H18 109.3(9) . . ?
H16 C14 H18 106.5(12) . . ?
H17 C14 H18 111.5(12) . . ?
C12 C15 H19 109.4(9) . . ?
C12 C15 H20 109.3(10) . . ?
H19 C15 H20 106.7(13) . . ?
C12 C15 H21 111.1(10) . . ?
H19 C15 H21 110.5(13) . . ?
H20 C15 H21 109.8(13) . . ?
C13 C16 H22 112.6(11) . . ?
C13 C16 H23 109.3(11) . . ?
H22 C16 H23 109.5(15) . . ?
C13 C16 H24 109.5(10) . . ?
H22 C16 H24 106.7(15) . . ?
H23 C16 H24 109.1(15) . . ?
N2 C17 H25 109.2(9) . . ?
N2 C17 H26 108.3(9) . . ?
H25 C17 H26 109.5(12) . . ?
N2 C17 H27 108.0(9) . . ?
H25 C17 H27 111.5(13) . . ?
H26 C17 H27 110.3(12) . . ?
Si3 C18 H28 108.2(12) . . ?
Si3 C18 H29 113.3(12) . . ?
H28 C18 H29 107.7(16) . . ?
Si3 C18 H30 111.1(11) . . ?
H28 C18 H30 109.6(15) . . ?
H29 C18 H30 106.8(16) . . ?
Si3 C19 H31 109.6(10) . . ?
Si3 C19 H32 113.8(11) . . ?
H31 C19 H32 107.3(15) . . ?
Si3 C19 H33 110.5(12) . . ?
H31 C19 H33 109.1(15) . . ?
H32 C19 H33 106.3(16) . . ?
Si3 C20 H34 107.5(11) . . ?
Si3 C20 H35 110.7(11) . . ?
H34 C20 H35 106.5(16) . . ?
Si3 C20 H36 113.6(11) . . ?
H34 C20 H36 106.2(15) . . ?
H35 C20 H36 111.8(16) . . ?
Si4 C21 H37 112.5(11) . . ?
Si4 C21 H38 109.7(12) . . ?
H37 C21 H38 111.1(16) . . ?
Si4 C21 H39 110.8(11) . . ?
H37 C21 H39 106.9(15) . . ?
H38 C21 H39 105.5(15) . . ?
Si4 C22 H40 115.7(12) . . ?
Si4 C22 H41 111.7(11) . . ?
H40 C22 H41 104.4(16) . . ?
Si4 C22 H42 104.7(13) . . ?
H40 C22 H42 112.8(17) . . ?
H41 C22 H42 107.4(17) . . ?
Si4 C23 H43 114.1(11) . . ?
Si4 C23 H44 110.3(10) . . ?
H43 C23 H44 109.2(14) . . ?
Si4 C23 H45 107.0(12) . . ?
H43 C23 H45 108.3(15) . . ?
H44 C23 H45 107.7(15) . . ?
Si5 C24 H46 111.7(15) . . ?
Si5 C24 H47 110.3(12) . . ?
H46 C24 H47 107.2(19) . . ?
Si5 C24 H48 111.8(13) . . ?
H46 C24 H48 109.4(19) . . ?
H47 C24 H48 106.2(17) . . ?
Si5 C25 H49 110.5(10) . . ?
Si5 C25 H50 109.7(12) . . ?
H49 C25 H50 110.5(16) . . ?
Si5 C25 H51 106.5(11) . . ?
H49 C25 H51 109.4(15) . . ?
H50 C25 H51 110.2(15) . . ?
Si5 C26 H52 108.8(11) . . ?
Si5 C26 H53 108.6(9) . . ?
H52 C26 H53 108.1(14) . . ?
Si5 C26 H54 113.1(11) . . ?
H52 C26 H54 107.5(15) . . ?
H53 C26 H54 110.6(14) . . ?

loop_
_geom_bond_atom_site_label_1
_geom_bond_atom_site_label_2
_geom_bond_distance
_geom_bond_site_symmetry_2
_geom_bond_publ_flag
Si1 C11 1.9673(11) . ?
Si1 C1 2.0455(10) . ?
Si1 Si2 2.4163(8) . ?
Si2 Si5 2.3613(8) . ?
Si2 Si3 2.3701(6) . ?
Si2 Si4 2.3762(7) . ?
Si3 C19 1.8737(15) . ?
Si3 C18 1.8834(14) . ?
Si3 C20 1.8846(14) . ?
Si4 C22 1.8802(14) . ?
Si4 C23 1.8818(15) . ?
Si4 C21 1.8829(15) . ?
Si5 C25 1.8710(15) . ?
Si5 C24 1.8766(16) . ?
Si5 C26 1.8810(13) . ?
N1 C11 1.3541(12) . ?
N1 C12 1.3919(13) . ?
N1 C14 1.4549(13) . ?
N2 C11 1.3643(12) . ?
N2 C13 1.3877(13) . ?
N2 C17 1.4564(14) . ?
C1 C5 1.4865(13) . ?
C1 C2 1.4957(13) . ?
C1 C6 1.5283(14) . ?
C2 C3 1.3576(14) . ?
C2 C7 1.4920(15) . ?
C3 C4 1.4589(15) . ?
C3 C8 1.5035(15) . ?
C4 C5 1.3662(14) . ?
C4 C9 1.5004(14) . ?
C5 C10 1.4958(15) . ?
C6 H1 0.990(15) . ?
C6 H2 0.988(15) . ?
C6 H3 0.991(15) . ?
C7 H4 0.959(16) . ?
C7 H5 0.995(18) . ?
C7 H6 0.942(16) . ?
C8 H7 0.955(19) . ?
C8 H8 0.989(19) . ?
C8 H9 0.938(19) . ?
C9 H10 0.944(18) . ?
C9 H11 0.947(17) . ?
C9 H12 0.963(15) . ?
C10 H13 0.962(15) . ?
C10 H14 0.993(16) . ?
C10 H15 0.967(17) . ?
C12 C13 1.3526(16) . ?
C12 C15 1.4907(15) . ?
C13 C16 1.4958(16) . ?
C14 H16 0.956(15) . ?
C14 H17 0.954(15) . ?
C14 H18 0.941(14) . ?
C15 H19 0.946(16) . ?
C15 H20 0.957(16) . ?
C15 H21 0.961(17) . ?
C16 H22 0.94(2) . ?
C16 H23 0.966(19) . ?
C16 H24 0.963(18) . ?
C17 H25 0.978(16) . ?
C17 H26 0.982(16) . ?
C17 H27 0.994(15) . ?
C18 H28 0.98(2) . ?
C18 H29 0.89(2) . ?
C18 H30 0.947(19) . ?
C19 H31 0.966(18) . ?
C19 H32 0.947(19) . ?
C19 H33 0.94(2) . ?
C20 H34 0.932(19) . ?
C20 H35 0.905(19) . ?
C20 H36 0.939(19) . ?
C21 H37 0.962(19) . ?
C21 H38 0.94(2) . ?
C21 H39 0.928(19) . ?
C22 H40 0.96(2) . ?
C22 H41 0.915(19) . ?
C22 H42 0.92(2) . ?
C23 H43 0.946(19) . ?
C23 H44 0.976(19) . ?
C23 H45 0.93(2) . ?
C24 H46 0.94(2) . ?
C24 H47 0.97(2) . ?
C24 H48 0.92(2) . ?
C25 H49 0.992(18) . ?
C25 H50 0.96(2) . ?
C25 H51 0.952(18) . ?
C26 H52 0.981(19) . ?
C26 H53 0.954(17) . ?
C26 H54 0.923(18) . ?
